data_1554794
loop_
_publ_author_name
'Li, Bo'
'Wang, Si-Qing'
'Liu, Bin'
'Shi, Bing-Feng'

_publ_section_title
;
 Synthesis of oxazolines from amides via palladium-catalyzed
 functionalization of unactivated C(sp(3))-H bond.
;
_journal_issue 5
_journal_name_full 'Organic letters'
_journal_page_first 1200
_journal_page_last 1203
_journal_paper_doi 10.1021/acs.orglett.5b00151
_journal_volume 17
_journal_year 2015
_chemical_absolute_configuration unk
_chemical_formula_moiety 'C19 H24 N2 O'
_chemical_formula_sum 'C19 H24 N2 O'
_chemical_formula_weight 296.40
_space_group_crystal_system orthorhombic
_space_group_IT_number 29
_space_group_name_Hall 'P 2c -2ac'
_space_group_name_H-M_alt 'P c a 21'
_atom_sites_solution_hydrogens geom
_atom_sites_solution_primary direct
_atom_sites_solution_secondary difmap
_audit_creation_date 2014-07-24
_audit_creation_method
;
Olex2 1.2
(compiled 2014.03.20 svn.r2914 for OlexSys, GUI svn.r4816)
;
_cell_angle_alpha 90.00
_cell_angle_beta 90.00
_cell_angle_gamma 90.00
_cell_formula_units_Z 4
_cell_length_a 12.8993(14)
_cell_length_b 10.8530(11)
_cell_length_c 11.6466(11)
_cell_measurement_reflns_used 1038
_cell_measurement_temperature 293(2)
_cell_measurement_theta_max 29.3539
_cell_measurement_theta_min 3.1521
_cell_volume 1630.5(3)
_computing_cell_refinement
;
CrysAlisPro, Agilent Technologies,
Version 1.171.35.11 (release 16-05-2011 CrysAlis171 .NET)
(compiled May 16 2011,17:55:39)
;
_computing_data_collection
;
CrysAlisPro, Agilent Technologies,
Version 1.171.35.11 (release 16-05-2011 CrysAlis171 .NET)
(compiled May 16 2011,17:55:39)
;
_computing_data_reduction
;
CrysAlisPro, Agilent Technologies,
Version 1.171.35.11 (release 16-05-2011 CrysAlis171 .NET)
(compiled May 16 2011,17:55:39)
;
_computing_molecular_graphics 'Olex2 (Dolomanov et al., 2009)'
_computing_publication_material 'Olex2 (Dolomanov et al., 2009)'
_computing_structure_refinement 'ShelXL (Sheldrick, 2008)'
_computing_structure_solution 'ShelXS (Sheldrick, 2008)'
_diffrn_ambient_temperature 293.15
_diffrn_detector_area_resol_mean 10.3592
_diffrn_measured_fraction_theta_full 0.997
_diffrn_measured_fraction_theta_max 0.997
_diffrn_measurement_device_type 'Xcalibur, Atlas, Gemini ultra'
_diffrn_measurement_method '\w scans'
_diffrn_orient_matrix_UB_11 -0.0220615000
_diffrn_orient_matrix_UB_12 -0.0453478000
_diffrn_orient_matrix_UB_13 0.0364144000
_diffrn_orient_matrix_UB_21 0.0469076000
_diffrn_orient_matrix_UB_22 -0.0030341000
_diffrn_orient_matrix_UB_23 0.0316299000
_diffrn_orient_matrix_UB_31 -0.0183274000
_diffrn_orient_matrix_UB_32 0.0469509000
_diffrn_orient_matrix_UB_33 0.0372094000
_diffrn_radiation_monochromator graphite
_diffrn_radiation_type MoK\a
_diffrn_radiation_wavelength 0.71073
_diffrn_reflns_av_R_equivalents 0.0381
_diffrn_reflns_av_unetI/netI 0.0388
_diffrn_reflns_limit_h_max 10
_diffrn_reflns_limit_h_min -15
_diffrn_reflns_limit_k_max 13
_diffrn_reflns_limit_k_min -9
_diffrn_reflns_limit_l_max 13
_diffrn_reflns_limit_l_min -14
_diffrn_reflns_number 4269
_diffrn_reflns_theta_full 25.34
_diffrn_reflns_theta_max 25.34
_diffrn_reflns_theta_min 3.16
_diffrn_source 'Enhance (Mo) X-ray Source'
_exptl_absorpt_coefficient_mu 0.075
_exptl_absorpt_correction_T_max 1.00000
_exptl_absorpt_correction_T_min 0.90623
_exptl_absorpt_correction_type multi-scan
_exptl_absorpt_process_details
;
CrysAlisPro, Agilent Technologies,
Version 1.171.35.11 (release 16-05-2011 CrysAlis171 .NET)
(compiled May 16 2011,17:55:39)
Empirical absorption correction using spherical harmonics,
 implemented in SCALE3 ABSPACK scaling algorithm.
;
_exptl_crystal_colour colorless
_exptl_crystal_density_diffrn 1.207
_exptl_crystal_density_method 'not measured'
_exptl_crystal_description platelet
_exptl_crystal_F_000 640
_exptl_crystal_size_max 0.38
_exptl_crystal_size_mid 0.2
_exptl_crystal_size_min 0.12
_refine_diff_density_max 0.137
_refine_diff_density_min -0.137
_refine_diff_density_rms 0.028
_refine_ls_abs_structure_details 'Flack H D (1983), Acta Cryst. A39, 876-881'
_refine_ls_abs_structure_Flack -2(2)
_refine_ls_extinction_method none
_refine_ls_goodness_of_fit_ref 1.073
_refine_ls_hydrogen_treatment constr
_refine_ls_matrix_type full
_refine_ls_number_parameters 200
_refine_ls_number_reflns 1567
_refine_ls_number_restraints 1
_refine_ls_restrained_S_all 1.073
_refine_ls_R_factor_all 0.0566
_refine_ls_R_factor_gt 0.0396
_refine_ls_shift/su_max 0.000
_refine_ls_shift/su_mean 0.000
_refine_ls_structure_factor_coef Fsqd
_refine_ls_weighting_details 'calc w=1/[\s^2^(Fo^2^)+(0.0486P)^2^+0.0235P] where P=(Fo^2^+2Fc^2^)/3'
_refine_ls_weighting_scheme calc
_refine_ls_wR_factor_gt 0.0889
_refine_ls_wR_factor_ref 0.0969
_reflns_number_gt 1248
_reflns_number_total 1567
_reflns_threshold_expression >2sigma(I)
_cod_data_source_file ol5b00151_si_002.cif
_cod_data_source_block 140724_lib05_75
_cod_database_code 1554794
_chemical_oxdiff_formula 'c10 h10 n2 o8'
_reflns_odcompleteness_completeness 99.59
_reflns_odcompleteness_iscentric 1
_reflns_odcompleteness_theta 26.32
_olex2_refinement_description
;
1. Fixed Uiso
 At 1.2 times of:
  All C(H) groups, All C(H,H) groups
 At 1.5 times of:
  All C(H,H,H) groups
2.a Ternary CH refined with riding coordinates:
 C12(H12), C14(H14), C17(H17)
2.b Secondary CH2 refined with riding coordinates:
 C7(H7A,H7B), C11(H11A,H11B), C13(H13A,H13B), C15(H15A,H15B), C16(H16A,H16B),
 C18(H18A,H18B), C19(H19A,H19B)
2.c Aromatic/amide H refined with riding coordinates:
 C1(H1), C2(H2), C3(H3), C4(H4)
2.d Idealised Me refined as rotating group:
 C9(H9A,H9B,H9C)
;

loop_
_space_group_symop_id
_space_group_symop_operation_xyz
1 'x, y, z'
2 '-x, -y, z+1/2'
3 '-x+1/2, y, z+1/2'
4 'x+1/2, -y, z'

loop_
_atom_site_label
_atom_site_type_symbol
_atom_site_fract_x
_atom_site_fract_y
_atom_site_fract_z
_atom_site_U_iso_or_equiv
_atom_site_adp_type
_atom_site_occupancy
_atom_site_calc_flag
_atom_site_refinement_flags_posn
O1 O 0.23446(16) 0.36836(16) 0.56813(19) 0.0523(6) Uani 1 d .
N1 N 0.11630(17) 0.2568(2) 0.6659(2) 0.0446(6) Uani 1 d .
N2 N 0.16377(18) 0.0057(2) 0.4596(2) 0.0504(6) Uani 1 d .
C1 C 0.1089(3) -0.0713(3) 0.3940(3) 0.0574(9) Uani 1 d .
H1 H 0.1451 -0.1240 0.3454 0.069 Uiso 1 calc R
C2 C 0.0029(3) -0.0777(3) 0.3936(3) 0.0543(8) Uani 1 d .
H2 H -0.0320 -0.1320 0.3454 0.065 Uiso 1 calc R
C3 C -0.0498(2) -0.0015(3) 0.4665(3) 0.0521(7) Uani 1 d .
H3 H -0.1219 -0.0030 0.4684 0.063 Uiso 1 calc R
C4 C 0.0041(2) 0.0776(3) 0.5371(3) 0.0445(7) Uani 1 d .
H4 H -0.0308 0.1290 0.5880 0.053 Uiso 1 calc R
C5 C 0.1117(2) 0.0793(2) 0.5310(2) 0.0378(6) Uani 1 d .
C6 C 0.1789(2) 0.1658(2) 0.6011(2) 0.0401(6) Uani 1 d .
C7 C 0.2461(3) 0.2465(2) 0.5221(3) 0.0502(7) Uani 1 d .
H7A H 0.3180 0.2206 0.5244 0.060 Uiso 1 calc R
H7B H 0.2216 0.2428 0.4435 0.060 Uiso 1 calc R
C8 C 0.1547(2) 0.3609(2) 0.6463(2) 0.0397(7) Uani 1 d .
C9 C 0.2429(3) 0.0919(3) 0.6871(3) 0.0567(8) Uani 1 d .
H9A H 0.2799 0.0280 0.6475 0.085 Uiso 1 calc GR
H9B H 0.1977 0.0557 0.7433 0.085 Uiso 1 calc GR
H9C H 0.2914 0.1455 0.7247 0.085 Uiso 1 calc GR
C10 C 0.1285(2) 0.4810(2) 0.7029(2) 0.0381(6) Uani 1 d .
C11 C 0.0371(2) 0.4655(3) 0.7863(3) 0.0553(8) Uani 1 d .
H11A H 0.0538 0.4030 0.8429 0.066 Uiso 1 calc R
H11B H -0.0237 0.4383 0.7443 0.066 Uiso 1 calc R
C12 C 0.0135(3) 0.5881(3) 0.8471(3) 0.0597(9) Uani 1 d .
H12 H -0.0449 0.5774 0.9001 0.072 Uiso 1 calc R
C13 C -0.0136(3) 0.6835(3) 0.7569(3) 0.0635(9) Uani 1 d .
H13A H -0.0736 0.6563 0.7137 0.076 Uiso 1 calc R
H13B H -0.0309 0.7608 0.7940 0.076 Uiso 1 calc R
C14 C 0.0766(3) 0.7030(3) 0.6759(3) 0.0609(9) Uani 1 d .
H14 H 0.0588 0.7661 0.6190 0.073 Uiso 1 calc R
C15 C 0.0997(3) 0.5798(3) 0.6151(3) 0.0571(8) Uani 1 d .
H15A H 0.0391 0.5536 0.5722 0.069 Uiso 1 calc R
H15B H 0.1564 0.5908 0.5613 0.069 Uiso 1 calc R
C16 C 0.2234(2) 0.5247(3) 0.7708(3) 0.0566(9) Uani 1 d .
H16A H 0.2813 0.5371 0.7189 0.068 Uiso 1 calc R
H16B H 0.2430 0.4623 0.8263 0.068 Uiso 1 calc R
C17 C 0.1983(3) 0.6467(3) 0.8336(3) 0.0651(10) Uani 1 d .
H17 H 0.2590 0.6738 0.8776 0.078 Uiso 1 calc R
C18 C 0.1720(3) 0.7421(3) 0.7423(3) 0.0683(10) Uani 1 d .
H18A H 0.1596 0.8212 0.7784 0.082 Uiso 1 calc R
H18B H 0.2300 0.7511 0.6899 0.082 Uiso 1 calc R
C19 C 0.1088(3) 0.6270(4) 0.9127(3) 0.0741(12) Uani 1 d .
H19A H 0.0945 0.7026 0.9540 0.089 Uiso 1 calc R
H19B H 0.1264 0.5639 0.9684 0.089 Uiso 1 calc R

loop_
_atom_site_aniso_label
_atom_site_aniso_U_11
_atom_site_aniso_U_22
_atom_site_aniso_U_33
_atom_site_aniso_U_23
_atom_site_aniso_U_13
_atom_site_aniso_U_12
O1 0.0554(12) 0.0405(11) 0.0612(12) -0.0033(11) 0.0222(11) -0.0083(9)
N1 0.0502(14) 0.0365(13) 0.0471(12) -0.0004(12) 0.0125(12) -0.0071(11)
N2 0.0431(13) 0.0495(14) 0.0586(15) -0.0145(13) 0.0032(15) 0.0010(12)
C1 0.061(2) 0.053(2) 0.0587(19) -0.0208(18) 0.0043(17) 0.0012(18)
C2 0.059(2) 0.051(2) 0.0522(18) -0.0035(17) -0.0093(17) -0.0096(17)
C3 0.0438(14) 0.0561(18) 0.0565(17) 0.0075(17) -0.0006(17) -0.0061(16)
C4 0.0400(16) 0.0428(17) 0.0507(18) 0.0037(15) 0.0067(15) 0.0042(14)
C5 0.0437(15) 0.0336(14) 0.0361(14) 0.0037(13) 0.0024(14) 0.0021(13)
C6 0.0406(14) 0.0368(14) 0.0429(14) -0.0037(13) 0.0058(13) 0.0003(13)
C7 0.0555(17) 0.0390(16) 0.0560(17) -0.0050(15) 0.0156(15) -0.0088(15)
C8 0.0367(14) 0.0420(17) 0.0405(14) 0.0016(14) 0.0037(13) -0.0014(13)
C9 0.0610(19) 0.0571(18) 0.0520(18) -0.0012(16) -0.0048(16) -0.0013(16)
C10 0.0409(15) 0.0348(14) 0.0387(14) 0.0000(13) -0.0007(13) -0.0035(12)
C11 0.0564(19) 0.0470(19) 0.0624(19) -0.0002(16) 0.0104(17) -0.0004(15)
C12 0.066(2) 0.056(2) 0.0565(19) -0.0015(16) 0.0112(17) 0.0097(18)
C13 0.060(2) 0.058(2) 0.073(2) -0.0049(18) -0.0078(19) 0.0159(18)
C14 0.084(2) 0.0420(17) 0.0569(19) 0.0122(17) -0.0105(19) 0.0089(16)
C15 0.070(2) 0.052(2) 0.0492(17) 0.0026(16) -0.0035(17) 0.0023(16)
C16 0.0521(19) 0.0489(18) 0.069(2) -0.0058(17) -0.0083(17) 0.0032(15)
C17 0.065(2) 0.054(2) 0.077(2) -0.008(2) -0.025(2) -0.0025(17)
C18 0.073(2) 0.0378(18) 0.094(3) -0.0043(18) 0.001(2) -0.0065(16)
C19 0.109(3) 0.061(2) 0.0527(19) -0.0072(18) -0.010(2) 0.026(2)

loop_
_atom_type_symbol
_atom_type_description
_atom_type_scat_dispersion_real
_atom_type_scat_dispersion_imag
_atom_type_scat_source
C C 0.0033 0.0016 'International Tables Vol C Tables 4.2.6.8 and 6.1.1.4'
H H 0.0000 0.0000 'International Tables Vol C Tables 4.2.6.8 and 6.1.1.4'
N N 0.0061 0.0033 'International Tables Vol C Tables 4.2.6.8 and 6.1.1.4'
O O 0.0106 0.0060 'International Tables Vol C Tables 4.2.6.8 and 6.1.1.4'

loop_
_geom_angle_atom_site_label_1
_geom_angle_atom_site_label_2
_geom_angle_atom_site_label_3
_geom_angle
C8 O1 C7 105.7(2)
C8 N1 C6 107.0(2)
C5 N2 C1 117.7(2)
N2 C1 H1 117.9
N2 C1 C2 124.2(3)
C2 C1 H1 117.9
C1 C2 H2 121.2
C3 C2 C1 117.7(3)
C3 C2 H2 121.2
C2 C3 H3 120.1
C2 C3 C4 119.8(3)
C4 C3 H3 120.1
C3 C4 H4 120.6
C3 C4 C5 118.8(3)
C5 C4 H4 120.6
N2 C5 C4 121.7(3)
N2 C5 C6 114.7(2)
C4 C5 C6 123.5(2)
N1 C6 C5 112.1(2)
N1 C6 C7 103.4(2)
N1 C6 C9 108.1(2)
C5 C6 C7 110.7(2)
C5 C6 C9 109.7(2)
C9 C6 C7 112.8(3)
O1 C7 C6 104.1(2)
O1 C7 H7A 110.9
O1 C7 H7B 110.9
C6 C7 H7A 110.9
C6 C7 H7B 110.9
H7A C7 H7B 109.0
O1 C8 C10 114.1(2)
N1 C8 O1 117.9(2)
N1 C8 C10 127.9(2)
C6 C9 H9A 109.5
C6 C9 H9B 109.5
C6 C9 H9C 109.5
H9A C9 H9B 109.5
H9A C9 H9C 109.5
H9B C9 H9C 109.5
C8 C10 C11 110.8(2)
C8 C10 C15 111.7(2)
C8 C10 C16 108.4(2)
C15 C10 C11 108.2(2)
C15 C10 C16 108.8(2)
C16 C10 C11 108.7(2)
C10 C11 H11A 109.6
C10 C11 H11B 109.6
C10 C11 C12 110.4(3)
H11A C11 H11B 108.1
C12 C11 H11A 109.6
C12 C11 H11B 109.6
C11 C12 H12 109.9
C13 C12 C11 108.5(3)
C13 C12 H12 109.9
C19 C12 C11 108.3(3)
C19 C12 H12 109.9
C19 C12 C13 110.3(3)
C12 C13 H13A 109.5
C12 C13 H13B 109.5
H13A C13 H13B 108.1
C14 C13 C12 110.5(3)
C14 C13 H13A 109.5
C14 C13 H13B 109.5
C13 C14 H14 109.9
C13 C14 C15 108.3(3)
C13 C14 C18 110.3(3)
C15 C14 H14 109.9
C18 C14 H14 109.9
C18 C14 C15 108.7(3)
C10 C15 C14 110.3(2)
C10 C15 H15A 109.6
C10 C15 H15B 109.6
C14 C15 H15A 109.6
C14 C15 H15B 109.6
H15A C15 H15B 108.1
C10 C16 H16A 109.7
C10 C16 H16B 109.7
C10 C16 C17 110.0(2)
H16A C16 H16B 108.2
C17 C16 H16A 109.7
C17 C16 H16B 109.7
C16 C17 H17 109.8
C18 C17 C16 107.3(3)
C18 C17 H17 109.8
C19 C17 C16 109.3(3)
C19 C17 H17 109.8
C19 C17 C18 110.8(3)
C14 C18 C17 110.3(3)
C14 C18 H18A 109.6
C14 C18 H18B 109.6
C17 C18 H18A 109.6
C17 C18 H18B 109.6
H18A C18 H18B 108.1
C12 C19 H19A 109.4
C12 C19 H19B 109.4
C17 C19 C12 111.1(3)
C17 C19 H19A 109.4
C17 C19 H19B 109.4
H19A C19 H19B 108.0

loop_
_geom_bond_atom_site_label_1
_geom_bond_atom_site_label_2
_geom_bond_distance
O1 C7 1.434(3)
O1 C8 1.376(3)
N1 C6 1.482(3)
N1 C8 1.254(3)
N2 C1 1.336(4)
N2 C5 1.335(3)
C1 H1 0.9300
C1 C2 1.369(5)
C2 H2 0.9300
C2 C3 1.367(4)
C3 H3 0.9300
C3 C4 1.378(4)
C4 H4 0.9300
C4 C5 1.390(4)
C5 C6 1.515(4)
C6 C7 1.538(4)
C6 C9 1.527(4)
C7 H7A 0.9700
C7 H7B 0.9700
C8 C10 1.499(4)
C9 H9A 0.9600
C9 H9B 0.9600
C9 H9C 0.9600
C10 C11 1.537(4)
C10 C15 1.528(4)
C10 C16 1.532(4)
C11 H11A 0.9700
C11 H11B 0.9700
C11 C12 1.538(5)
C12 H12 0.9800
C12 C13 1.517(5)
C12 C19 1.508(5)
C13 H13A 0.9700
C13 H13B 0.9700
C13 C14 1.512(5)
C14 H14 0.9800
C14 C15 1.543(4)
C14 C18 1.514(5)
C15 H15A 0.9700
C15 H15B 0.9700
C16 H16A 0.9700
C16 H16B 0.9700
C16 C17 1.547(4)
C17 H17 0.9800
C17 C18 1.523(5)
C17 C19 1.492(6)
C18 H18A 0.9700
C18 H18B 0.9700
C19 H19A 0.9700
C19 H19B 0.9700

loop_
_geom_torsion_atom_site_label_1
_geom_torsion_atom_site_label_2
_geom_torsion_atom_site_label_3
_geom_torsion_atom_site_label_4
_geom_torsion
O1 C8 C10 C11 178.5(2)
O1 C8 C10 C15 57.7(3)
O1 C8 C10 C16 -62.3(3)
N1 C6 C7 O1 13.5(3)
N1 C8 C10 C11 -5.1(4)
N1 C8 C10 C15 -125.9(3)
N1 C8 C10 C16 114.2(3)
N2 C1 C2 C3 -1.1(5)
N2 C5 C6 N1 171.8(2)
N2 C5 C6 C7 57.0(3)
N2 C5 C6 C9 -68.1(3)
C1 N2 C5 C4 -0.5(4)
C1 N2 C5 C6 -178.9(3)
C1 C2 C3 C4 -0.2(5)
C2 C3 C4 C5 1.0(4)
C3 C4 C5 N2 -0.7(4)
C3 C4 C5 C6 177.6(3)
C4 C5 C6 N1 -6.5(4)
C4 C5 C6 C7 -121.4(3)
C4 C5 C6 C9 113.6(3)
C5 N2 C1 C2 1.4(5)
C5 C6 C7 O1 133.6(2)
C6 N1 C8 O1 4.9(3)
C6 N1 C8 C10 -171.5(3)
C7 O1 C8 N1 4.4(3)
C7 O1 C8 C10 -178.7(3)
C8 O1 C7 C6 -11.0(3)
C8 N1 C6 C5 -130.5(2)
C8 N1 C6 C7 -11.3(3)
C8 N1 C6 C9 108.4(3)
C8 C10 C11 C12 177.9(3)
C8 C10 C15 C14 -178.2(3)
C8 C10 C16 C17 -178.3(3)
C9 C6 C7 O1 -103.0(3)
C10 C11 C12 C13 59.8(4)
C10 C11 C12 C19 -59.9(4)
C10 C16 C17 C18 -61.4(4)
C10 C16 C17 C19 58.9(4)
C11 C10 C15 C14 59.5(3)
C11 C10 C16 C17 -57.7(3)
C11 C12 C13 C14 -61.1(4)
C11 C12 C19 C17 61.2(4)
C12 C13 C14 C15 61.2(4)
C12 C13 C14 C18 -57.6(4)
C13 C12 C19 C17 -57.3(4)
C13 C14 C15 C10 -60.6(4)
C13 C14 C18 C17 56.9(4)
C15 C10 C11 C12 -59.2(3)
C15 C10 C16 C17 60.0(3)
C15 C14 C18 C17 -61.6(4)
C16 C10 C11 C12 58.8(3)
C16 C10 C15 C14 -58.5(3)
C16 C17 C18 C14 62.4(4)
C16 C17 C19 C12 -60.9(4)
C18 C14 C15 C10 59.2(3)
C18 C17 C19 C12 57.1(4)
C19 C12 C13 C14 57.4(4)
C19 C17 C18 C14 -56.9(4)
